data_7156773
loop_
_publ_author_name
'Tehri, Piyush'
'Peddinti, Rama Krishna'

_publ_section_title
;
 DBU-catalyzed [3 + 2] cycloaddition and Michael addition reactions of
 3-benzylidene succinimides with 3-ylidene oxindoles and chalcones.
;
_journal_issue 16
_journal_name_full 'Organic &amp; biomolecular chemistry'
_journal_page_first 3964
_journal_page_last 3970
_journal_paper_doi 10.1039/c9ob00385a
_journal_volume 17
_journal_year 2019
_chemical_formula_moiety 'C34 H26 N2 O4, C H2 Cl2'
_chemical_formula_sum 'C35 H28 Cl2 N2 O4'
_chemical_formula_weight 611.49
_space_group_crystal_system triclinic
_space_group_IT_number 2
_space_group_name_Hall '-P 1'
_space_group_name_H-M_alt 'P -1'
_symmetry_space_group_name_Hall '-P 1'
_symmetry_space_group_name_H-M 'P -1'
_atom_sites_solution_hydrogens geom
_audit_creation_method SHELXL-2014/7
_audit_update_record
;
2018-08-21 deposited with the CCDC.    2019-03-27 downloaded from the CCDC.
;
_cell_angle_alpha 100.51(2)
_cell_angle_beta 108.58(2)
_cell_angle_gamma 100.45(2)
_cell_formula_units_Z 2
_cell_length_a 11.156(5)
_cell_length_b 11.456(5)
_cell_length_c 13.201(6)
_cell_measurement_reflns_used 4828
_cell_measurement_temperature 296(2)
_cell_measurement_theta_max 28.697
_cell_measurement_theta_min 1.986
_cell_volume 1519.6(12)
_computing_cell_refinement 'Bruker SAINT'
_computing_data_collection 'Bruker APEX2'
_computing_data_reduction 'Bruker SAINT'
_computing_molecular_graphics 'Bruker SHELXTL (Sheldrick, 2008)'
_computing_publication_material 'Bruker SHELXTL (Sheldrick, 2008)'
_computing_structure_refinement 'SHELXL-2014/7 (Sheldrick, 2014)'
_computing_structure_solution 'SHELXT (Sheldrick, 2015)'
_diffrn_ambient_temperature 296(2)
_diffrn_measured_fraction_theta_full 0.990
_diffrn_measured_fraction_theta_max 0.955
_diffrn_measurement_device_type 'Bruker APEX-II CCD'
_diffrn_measurement_method '\f and \w scans'
_diffrn_radiation_type MoK\a
_diffrn_radiation_wavelength 0.71073
_diffrn_reflns_av_R_equivalents 0.0356
_diffrn_reflns_av_unetI/netI 0.0356
_diffrn_reflns_Laue_measured_fraction_full 0.990
_diffrn_reflns_Laue_measured_fraction_max 0.955
_diffrn_reflns_limit_h_max 13
_diffrn_reflns_limit_h_min -15
_diffrn_reflns_limit_k_max 15
_diffrn_reflns_limit_k_min -15
_diffrn_reflns_limit_l_max 17
_diffrn_reflns_limit_l_min -15
_diffrn_reflns_number 25896
_diffrn_reflns_point_group_measured_fraction_full 0.990
_diffrn_reflns_point_group_measured_fraction_max 0.955
_diffrn_reflns_theta_full 25.242
_diffrn_reflns_theta_max 28.697
_diffrn_reflns_theta_min 1.684
_exptl_absorpt_coefficient_mu 0.256
_exptl_absorpt_correction_T_max 0.972
_exptl_absorpt_correction_T_min 0.955
_exptl_absorpt_correction_type multi-scan
_exptl_absorpt_process_details 'Sadabs (Sheldrick, 1996)'
_exptl_crystal_colour white
_exptl_crystal_density_diffrn 1.336
_exptl_crystal_description needle
_exptl_crystal_F_000 636.0
_exptl_crystal_size_max 0.19
_exptl_crystal_size_mid 0.16
_exptl_crystal_size_min 0.12
_refine_diff_density_max 1.397
_refine_diff_density_min -1.137
_refine_diff_density_rms 0.165
_refine_ls_extinction_coef 0.041(10)
_refine_ls_extinction_expression Fc^*^=kFc[1+0.001xFc^2^\l^3^/sin(2\q)]^-1/4^
_refine_ls_extinction_method 'SHELXL-2014/7 (Sheldrick 2014'
_refine_ls_goodness_of_fit_ref 1.474
_refine_ls_hydrogen_treatment constr
_refine_ls_matrix_type full
_refine_ls_number_parameters 390
_refine_ls_number_reflns 7505
_refine_ls_number_restraints 0
_refine_ls_restrained_S_all 1.474
_refine_ls_R_factor_all 0.1441
_refine_ls_R_factor_gt 0.1081
_refine_ls_shift/su_max 0.003
_refine_ls_shift/su_mean 0.000
_refine_ls_structure_factor_coef Fsqd
_refine_ls_weighting_details 'w=1/[\s^2^(Fo^2^)+(0.2000P)^2^] where P=(Fo^2^+2Fc^2^)/3'
_refine_ls_weighting_scheme calc
_refine_ls_wR_factor_gt 0.3387
_refine_ls_wR_factor_ref 0.3861
_reflns_Friedel_coverage 0.000
_reflns_number_gt 4828
_reflns_number_total 7505
_reflns_threshold_expression 'I > 2\s(I)'
_cod_data_source_file c9ob00385a2.cif
_cod_data_source_block UPS3218RKP_PT310A_0m
_cod_depositor_comments 'Adding full bibliography for 7156773--7156774.cif.'
_cod_original_cell_volume 1519.5(11)
_cod_database_code 7156773
_shelx_shelxl_version_number 2014/7
_shelx_space_group_comment
;
The symmetry employed for this shelxl refinement is uniquely defined
by the following loop, which should always be used as a source of
symmetry information in preference to the above space-group names.
They are only intended as comments.
;

loop_
_space_group_symop_operation_xyz
'x, y, z'
'-x, -y, -z'

loop_
_atom_site_label
_atom_site_type_symbol
_atom_site_fract_x
_atom_site_fract_y
_atom_site_fract_z
_atom_site_U_iso_or_equiv
_atom_site_adp_type
_atom_site_occupancy
_atom_site_site_symmetry_order
_atom_site_calc_flag
_atom_site_refinement_flags_posn
_atom_site_refinement_flags_adp
N2 N 0.4675(3) 0.2852(2) -0.0602(2) 0.0438(6) Uani 1 1 d . .
C1 C 0.2052(3) 0.0388(3) -0.2241(2) 0.0393(7) Uani 1 1 d . .
C8 C 0.2589(3) 0.0566(3) -0.0127(2) 0.0339(6) Uani 1 1 d . .
H8 H 0.3104 -0.0038 -0.0165 0.041 Uiso 1 1 calc R U
C16 C 0.4705(3) 0.1993(3) -0.0008(2) 0.0368(6) Uani 1 1 d . .
N1 N 0.2505(3) -0.0503(2) 0.2220(2) 0.0418(6) Uani 1 1 d . .
C7 C 0.1595(3) 0.0406(3) -0.1289(2) 0.0371(6) Uani 1 1 d . .
C14 C 0.4000(3) 0.1967(3) 0.1644(2) 0.0366(6) Uani 1 1 d . .
H14 H 0.4545 0.1388 0.1774 0.044 Uiso 1 1 calc R U
C9 C 0.1944(3) 0.0397(3) 0.0715(2) 0.0390(7) Uani 1 1 d . .
H9 H 0.1044 0.0472 0.0426 0.047 Uiso 1 1 calc R U
C13 C 0.2721(3) 0.1406(3) 0.1789(2) 0.0396(7) Uani 1 1 d . .
H13 H 0.2239 0.2027 0.1885 0.048 Uiso 1 1 calc R U
C15 C 0.3546(3) 0.1883(3) 0.0372(2) 0.0345(6) Uani 1 1 d . .
C23 C 0.2954(3) 0.2879(3) -0.0026(2) 0.0398(7) Uani 1 1 d . .
C10 C 0.1938(3) -0.0785(3) 0.1052(2) 0.0424(7) Uani 1 1 d . .
C12 C 0.2908(3) 0.0757(3) 0.2707(3) 0.0449(7) Uani 1 1 d . .
C24 C 0.2487(3) -0.1411(3) 0.2843(3) 0.0437(7) Uani 1 1 d . .
C2 C 0.3074(3) -0.0107(3) -0.2299(3) 0.0471(8) Uani 1 1 d . .
H2 H 0.3550 -0.0382 -0.1714 0.057 Uiso 1 1 calc R U
C18 C 0.3653(3) 0.3392(3) -0.0626(3) 0.0426(7) Uani 1 1 d . .
C29 C 0.3626(4) -0.1394(4) 0.3699(3) 0.0544(9) Uani 1 1 d . .
H29 H 0.4407 -0.0818 0.3853 0.065 Uiso 1 1 calc R U
C3 C 0.3378(4) -0.0188(4) -0.3238(3) 0.0636(11) Uani 1 1 d . .
H3 H 0.4040 -0.0556 -0.3292 0.076 Uiso 1 1 calc R U
C6 C 0.1401(4) 0.0835(4) -0.3115(3) 0.0581(10) Uani 1 1 d . .
H6 H 0.0718 0.1182 -0.3079 0.070 Uiso 1 1 calc R U
C22 C 0.1897(4) 0.3290(3) 0.0034(3) 0.0535(9) Uani 1 1 d . .
H22 H 0.1409 0.2956 0.0415 0.064 Uiso 1 1 calc R U
C28 C 0.3569(5) -0.2255(4) 0.4315(3) 0.0634(11) Uani 1 1 d . .
H28 H 0.4316 -0.2245 0.4893 0.076 Uiso 1 1 calc R U
C19 C 0.3316(4) 0.4300(3) -0.1147(3) 0.0606(10) Uani 1 1 d . .
H19 H 0.3785 0.4617 -0.1549 0.073 Uiso 1 1 calc R U
C25 C 0.1348(4) -0.2253(4) 0.2623(3) 0.0605(10) Uani 1 1 d . .
H25 H 0.0587 -0.2256 0.2062 0.073 Uiso 1 1 calc R U
C4 C 0.2740(5) 0.0254(4) -0.4091(3) 0.0662(11) Uani 1 1 d . .
H4 H 0.2978 0.0203 -0.4709 0.079 Uiso 1 1 calc R U
C5 C 0.1743(5) 0.0774(4) -0.4026(3) 0.0694(12) Uani 1 1 d . .
H5 H 0.1302 0.1084 -0.4599 0.083 Uiso 1 1 calc R U
C21 C 0.1547(4) 0.4202(4) -0.0472(4) 0.0692(12) Uani 1 1 d . .
H21 H 0.0827 0.4480 -0.0428 0.083 Uiso 1 1 calc R U
C20 C 0.2280(5) 0.4705(4) -0.1049(4) 0.0718(13) Uani 1 1 d . .
H20 H 0.2051 0.5329 -0.1371 0.086 Uiso 1 1 calc R U
C27 C 0.2439(5) -0.3105(4) 0.4079(4) 0.0772(14) Uani 1 1 d . .
H27 H 0.2417 -0.3685 0.4486 0.093 Uiso 1 1 calc R U
C26 C 0.1330(5) -0.3112(5) 0.3246(5) 0.0831(15) Uani 1 1 d . .
H26 H 0.0556 -0.3696 0.3092 0.100 Uiso 1 1 calc R U
O3 O 0.5520(2) 0.1410(2) 0.0181(2) 0.0492(6) Uani 1 1 d . .
O5 O 0.0463(2) 0.0328(3) -0.14466(19) 0.0550(7) Uani 1 1 d . .
O1 O 0.3334(3) 0.1226(3) 0.36942(19) 0.0683(8) Uani 1 1 d . .
O2 O 0.1527(3) -0.1806(2) 0.0460(2) 0.0626(8) Uani 1 1 d . .
C30 C 0.5495(4) 0.3067(4) -0.1233(4) 0.0624(10) Uani 1 1 d . .
H30A H 0.6155 0.2623 -0.1067 0.094 Uiso 1 1 calc R U
H30B H 0.5906 0.3930 -0.1046 0.094 Uiso 1 1 calc R U
H30C H 0.4972 0.2792 -0.2008 0.094 Uiso 1 1 calc R U
C31 C 0.0653(10) 0.2992(18) 0.3290(10) 0.363(15) Uani 1 1 d . .
H31A H 0.1399 0.3704 0.3580 0.436 Uiso 1 1 calc R U
H31B H 0.0996 0.2272 0.3242 0.436 Uiso 1 1 calc R U
Cl1 Cl -0.0160(2) 0.2994(3) 0.43575(18) 0.1477(9) Uani 1 1 d . .
Cl2 Cl -0.0079(4) 0.3000(3) 0.2199(2) 0.1951(15) Uani 1 1 d . .
C35 C 0.6168(4) 0.3449(3) 0.2793(3) 0.0566(9) Uani 1 1 d . .
H35 H 0.6553 0.2851 0.2559 0.068 Uiso 1 1 calc R U
C33 C 0.4826(3) 0.3202(3) 0.2424(3) 0.0448(8) Uani 1 1 d . .
C32 C 0.4290(5) 0.4127(4) 0.2779(4) 0.0714(12) Uani 1 1 d . .
H32 H 0.3386 0.3998 0.2544 0.086 Uiso 1 1 calc R U
C34 C 0.5100(7) 0.5245(5) 0.3485(5) 0.0925(17) Uani 1 1 d . .
H34 H 0.4733 0.5865 0.3707 0.111 Uiso 1 1 calc R U
C36 C 0.6953(5) 0.4551(4) 0.3495(4) 0.0767(14) Uani 1 1 d . .
H36 H 0.7858 0.4685 0.3724 0.092 Uiso 1 1 calc R U
C37 C 0.6443(6) 0.5443(4) 0.3860(4) 0.0837(15) Uani 1 1 d . .
H37 H 0.6984 0.6179 0.4355 0.100 Uiso 1 1 calc R U

loop_
_atom_site_aniso_label
_atom_site_aniso_U_11
_atom_site_aniso_U_22
_atom_site_aniso_U_33
_atom_site_aniso_U_23
_atom_site_aniso_U_13
_atom_site_aniso_U_12
N2 0.0428(15) 0.0488(14) 0.0485(15) 0.0216(12) 0.0241(12) 0.0097(11)
C1 0.0359(15) 0.0556(17) 0.0293(13) 0.0163(12) 0.0125(12) 0.0119(13)
C8 0.0283(13) 0.0481(15) 0.0314(13) 0.0174(11) 0.0131(11) 0.0135(11)
C16 0.0327(14) 0.0420(14) 0.0350(14) 0.0120(11) 0.0110(12) 0.0084(11)
N1 0.0412(14) 0.0503(14) 0.0349(12) 0.0190(11) 0.0129(11) 0.0076(11)
C7 0.0326(15) 0.0528(16) 0.0312(13) 0.0161(12) 0.0138(11) 0.0146(12)
C14 0.0368(15) 0.0429(15) 0.0357(14) 0.0170(12) 0.0150(12) 0.0136(12)
C9 0.0292(14) 0.0603(18) 0.0312(13) 0.0186(12) 0.0120(11) 0.0113(13)
C13 0.0396(16) 0.0492(16) 0.0377(15) 0.0168(12) 0.0191(13) 0.0150(13)
C15 0.0306(14) 0.0442(14) 0.0340(13) 0.0180(11) 0.0127(11) 0.0129(11)
C23 0.0365(15) 0.0476(16) 0.0405(15) 0.0195(13) 0.0130(12) 0.0169(13)
C10 0.0365(16) 0.0558(18) 0.0333(14) 0.0138(13) 0.0143(12) 0.0029(13)
C12 0.0450(18) 0.0558(18) 0.0372(16) 0.0168(13) 0.0177(14) 0.0115(14)
C24 0.0470(18) 0.0540(17) 0.0389(15) 0.0225(13) 0.0186(14) 0.0182(14)
C2 0.0469(18) 0.070(2) 0.0388(16) 0.0233(15) 0.0223(14) 0.0264(16)
C18 0.0464(18) 0.0402(15) 0.0434(16) 0.0165(12) 0.0160(14) 0.0109(13)
C29 0.052(2) 0.070(2) 0.0452(18) 0.0214(16) 0.0149(16) 0.0245(18)
C3 0.067(3) 0.095(3) 0.052(2) 0.031(2) 0.0350(19) 0.039(2)
C6 0.058(2) 0.088(3) 0.0466(18) 0.0358(18) 0.0226(16) 0.038(2)
C22 0.0460(19) 0.058(2) 0.064(2) 0.0233(17) 0.0204(17) 0.0238(16)
C28 0.076(3) 0.070(2) 0.0432(18) 0.0211(17) 0.0092(18) 0.032(2)
C19 0.069(3) 0.057(2) 0.060(2) 0.0324(18) 0.0204(19) 0.0159(18)
C25 0.050(2) 0.077(2) 0.063(2) 0.042(2) 0.0186(18) 0.0147(18)
C4 0.075(3) 0.097(3) 0.0423(19) 0.0297(19) 0.0305(19) 0.031(2)
C5 0.080(3) 0.103(3) 0.0437(19) 0.041(2) 0.0237(19) 0.043(3)
C21 0.061(2) 0.078(3) 0.083(3) 0.035(2) 0.022(2) 0.044(2)
C20 0.079(3) 0.058(2) 0.082(3) 0.035(2) 0.016(2) 0.034(2)
C27 0.100(4) 0.076(3) 0.063(2) 0.044(2) 0.021(2) 0.029(3)
C26 0.076(3) 0.085(3) 0.097(3) 0.059(3) 0.029(3) 0.011(2)
O3 0.0383(12) 0.0590(14) 0.0659(15) 0.0287(11) 0.0271(11) 0.0224(10)
O5 0.0324(12) 0.0943(19) 0.0453(13) 0.0298(12) 0.0147(10) 0.0199(12)
O1 0.096(2) 0.0666(16) 0.0332(12) 0.0138(11) 0.0199(13) 0.0058(15)
O2 0.0763(19) 0.0561(15) 0.0444(13) 0.0096(11) 0.0206(13) -0.0040(13)
C30 0.072(3) 0.062(2) 0.072(3) 0.0270(19) 0.049(2) 0.0109(19)
C31 0.112(7) 0.60(3) 0.183(10) -0.246(16) -0.043(7) 0.145(12)
Cl1 0.1299(18) 0.203(2) 0.1216(15) 0.0279(16) 0.0569(13) 0.0634(17)
Cl2 0.262(4) 0.269(4) 0.133(2) 0.099(2) 0.089(2) 0.175(3)
C35 0.053(2) 0.0538(19) 0.0512(19) 0.0199(15) 0.0035(16) 0.0080(16)
C33 0.054(2) 0.0462(16) 0.0355(14) 0.0164(12) 0.0143(14) 0.0127(14)
C32 0.078(3) 0.061(2) 0.071(3) 0.002(2) 0.029(2) 0.019(2)
C34 0.132(5) 0.062(3) 0.083(3) 0.000(2) 0.049(3) 0.027(3)
C36 0.069(3) 0.067(3) 0.067(3) 0.027(2) -0.003(2) -0.008(2)
C37 0.108(4) 0.054(2) 0.066(3) 0.009(2) 0.017(3) -0.002(3)

loop_
_atom_type_symbol
_atom_type_description
_atom_type_scat_dispersion_real
_atom_type_scat_dispersion_imag
_atom_type_scat_source
C C 0.0033 0.0016 'International Tables Vol C Tables 4.2.6.8 and 6.1.1.4'
H H 0.0000 0.0000 'International Tables Vol C Tables 4.2.6.8 and 6.1.1.4'
N N 0.0061 0.0033 'International Tables Vol C Tables 4.2.6.8 and 6.1.1.4'
O O 0.0106 0.0060 'International Tables Vol C Tables 4.2.6.8 and 6.1.1.4'
Cl Cl 0.1484 0.1585 'International Tables Vol C Tables 4.2.6.8 and 6.1.1.4'

loop_
_geom_angle_atom_site_label_1
_geom_angle_atom_site_label_2
_geom_angle_atom_site_label_3
_geom_angle
C16 N2 C18 111.3(3)
C16 N2 C30 124.3(3)
C18 N2 C30 124.0(3)
C2 C1 C6 118.8(3)
C2 C1 C7 121.6(3)
C6 C1 C7 119.6(3)
C9 C8 C7 112.9(2)
C9 C8 C15 104.6(2)
C7 C8 C15 112.8(2)
O3 C16 N2 125.5(3)
O3 C16 C15 125.7(3)
N2 C16 C15 108.8(2)
C12 N1 C10 112.5(2)
C12 N1 C24 123.3(3)
C10 N1 C24 123.6(3)
O5 C7 C1 119.1(3)
O5 C7 C8 121.3(3)
C1 C7 C8 119.6(2)
C33 C14 C13 117.3(3)
C33 C14 C15 116.8(2)
C13 C14 C15 103.1(2)
C10 C9 C8 115.3(3)
C10 C9 C13 104.9(2)
C8 C9 C13 108.5(2)
C12 C13 C9 105.5(3)
C12 C13 C14 114.1(2)
C9 C13 C14 104.5(2)
C23 C15 C16 101.8(2)
C23 C15 C8 113.8(2)
C16 C15 C8 111.7(2)
C23 C15 C14 117.7(2)
C16 C15 C14 110.9(2)
C8 C15 C14 101.3(2)
C22 C23 C18 118.1(3)
C22 C23 C15 133.5(3)
C18 C23 C15 108.2(3)
O2 C10 N1 124.2(3)
O2 C10 C9 127.4(3)
N1 C10 C9 108.3(3)
O1 C12 N1 124.9(3)
O1 C12 C13 127.3(3)
N1 C12 C13 107.8(3)
C25 C24 C29 120.3(3)
C25 C24 N1 119.6(3)
C29 C24 N1 120.0(3)
C3 C2 C1 118.8(3)
N2 C18 C19 127.7(3)
N2 C18 C23 109.6(3)
C19 C18 C23 122.7(3)
C28 C29 C24 118.9(4)
C4 C3 C2 122.2(4)
C5 C6 C1 121.3(3)
C23 C22 C21 120.3(4)
C27 C28 C29 120.6(4)
C20 C19 C18 117.6(4)
C24 C25 C26 119.4(4)
C3 C4 C5 119.1(4)
C6 C5 C4 119.7(3)
C22 C21 C20 119.9(4)
C19 C20 C21 121.4(3)
C28 C27 C26 120.2(4)
C27 C26 C25 120.7(5)
Cl2 C31 Cl1 119.8(6)
C36 C35 C33 121.9(4)
C35 C33 C32 117.2(4)
C35 C33 C14 119.8(3)
C32 C33 C14 122.9(3)
C33 C32 C34 120.2(5)
C37 C34 C32 120.7(5)
C37 C36 C35 121.3(5)
C36 C37 C34 118.6(4)

loop_
_geom_bond_atom_site_label_1
_geom_bond_atom_site_label_2
_geom_bond_distance
N2 C16 1.365(4)
N2 C18 1.387(4)
N2 C30 1.440(5)
C1 C2 1.379(4)
C1 C6 1.392(4)
C1 C7 1.498(4)
C8 C9 1.527(4)
C8 C7 1.535(4)
C8 C15 1.567(4)
C16 O3 1.213(4)
C16 C15 1.522(4)
N1 C12 1.393(4)
N1 C10 1.416(4)
N1 C24 1.440(4)
C7 O5 1.196(4)
C14 C33 1.517(4)
C14 C13 1.540(4)
C14 C15 1.570(4)
C9 C10 1.499(4)
C9 C13 1.533(4)
C13 C12 1.513(4)
C15 C23 1.513(4)
C23 C22 1.366(5)
C23 C18 1.406(5)
C10 O2 1.197(4)
C12 O1 1.213(4)
C24 C25 1.359(5)
C24 C29 1.400(5)
C2 C3 1.378(5)
C18 C19 1.391(4)
C29 C28 1.393(6)
C3 C4 1.363(5)
C6 C5 1.367(5)
C22 C21 1.388(5)
C28 C27 1.352(7)
C19 C20 1.355(6)
C25 C26 1.394(5)
C4 C5 1.373(6)
C21 C20 1.403(7)
C27 C26 1.366(7)
C31 Cl2 1.413(14)
C31 Cl1 1.904(16)
C35 C36 1.370(6)
C35 C33 1.374(5)
C33 C32 1.388(5)
C32 C34 1.390(7)
C34 C37 1.379(9)
C36 C37 1.344(8)
